data_4077233
loop_
_publ_author_name
'Tamm, Matthias'
'Bannenberg, Thomas'
'Dressel, Bernd'
'Fr\"ohlich, Roland'
'Kunz, Doris'

_publ_section_title
;
 Molybdenum Complexes with Sterically Demanding Cycloheptatrienyl Ligands
;
_journal_issue 5
_journal_name_full Organometallics
_journal_page_first 900
_journal_paper_doi 10.1021/om000830l
_journal_volume 20
_journal_year 2001
_chemical_formula_sum 'C23 H33 B Cl2 F4 Mo O3'
_chemical_formula_weight 611.14
_chemical_name_systematic
; 
 ? 
;
_space_group_IT_number 2
_symmetry_cell_setting triclinic
_symmetry_space_group_name_Hall '-P 1'
_symmetry_space_group_name_H-M 'P -1'
_atom_sites_solution_hydrogens geom
_atom_sites_solution_primary direct
_atom_sites_solution_secondary difmap
_audit_creation_method SHELXL-97
_cell_angle_alpha 85.04(1)
_cell_angle_beta 72.54(1)
_cell_angle_gamma 64.09(1)
_cell_formula_units_Z 2
_cell_length_a 10.892(1)
_cell_length_b 11.195(1)
_cell_length_c 13.359(1)
_cell_measurement_temperature 198(2)
_cell_volume 1395.8(3)
_computing_cell_refinement 'Collect (Nonius B.V., 1998)'
_computing_data_collection 'Collect (Nonius B.V., 1998)'
_computing_data_reduction 'Denzo-SMN (Otwinowski & Minor, 1997)'
_computing_molecular_graphics 'Diamond (Brandenburg, 1997)'
_computing_publication_material 'SHELXL-97 (Sheldrick, 1997)'
_computing_structure_refinement 'SHELXL-97 (Sheldrick, 1997)'
_computing_structure_solution 'SHELXS-97 (Sheldrick, 1990)'
_diffrn_ambient_temperature 198(2)
_diffrn_measured_fraction_theta_full 0.985
_diffrn_measured_fraction_theta_max 0.985
_diffrn_measurement_device_type 'Nonius KappaCCD'
_diffrn_measurement_method '\w and \f scans'
_diffrn_radiation_monochromator graphite
_diffrn_radiation_source 'rotating anode Nonius FR591'
_diffrn_radiation_type MoK\a
_diffrn_radiation_wavelength 0.71073
_diffrn_reflns_av_R_equivalents 0.0290
_diffrn_reflns_av_sigmaI/netI 0.0341
_diffrn_reflns_limit_h_max 12
_diffrn_reflns_limit_h_min -14
_diffrn_reflns_limit_k_max 14
_diffrn_reflns_limit_k_min -14
_diffrn_reflns_limit_l_max 16
_diffrn_reflns_limit_l_min -17
_diffrn_reflns_number 13568
_diffrn_reflns_theta_full 27.47
_diffrn_reflns_theta_max 27.47
_diffrn_reflns_theta_min 1.60
_exptl_absorpt_coefficient_mu 0.709
_exptl_absorpt_correction_T_max 0.8711
_exptl_absorpt_correction_T_min 0.7645
_exptl_absorpt_correction_type 'SORTAV (Blessing, 1995 & 1997)'
_exptl_crystal_colour orange
_exptl_crystal_density_diffrn 1.454
_exptl_crystal_density_method 'not measured'
_exptl_crystal_description block
_exptl_crystal_F_000 624
_exptl_crystal_size_max 0.40
_exptl_crystal_size_mid 0.25
_exptl_crystal_size_min 0.20
_refine_diff_density_max 0.679
_refine_diff_density_min -0.832
_refine_diff_density_rms 0.069
_refine_ls_extinction_method none
_refine_ls_goodness_of_fit_ref 1.046
_refine_ls_hydrogen_treatment 'refined as riding atoms'
_refine_ls_matrix_type full
_refine_ls_number_parameters 316
_refine_ls_number_reflns 6317
_refine_ls_number_restraints 0
_refine_ls_restrained_S_all 1.046
_refine_ls_R_factor_all 0.0418
_refine_ls_R_factor_gt 0.0380
_refine_ls_shift/su_max 0.000
_refine_ls_shift/su_mean 0.000
_refine_ls_structure_factor_coef Fsqd
_refine_ls_weighting_details 'calc w=1/[\s^2^(Fo^2^)+(0.0415P)^2^+1.7072P] where P=(Fo^2^+2Fc^2^)/3'
_refine_ls_weighting_scheme calc
_refine_ls_wR_factor_gt 0.0963
_refine_ls_wR_factor_ref 0.0996
_reflns_number_gt 5836
_reflns_number_total 6317
_reflns_threshold_expression >2sigma(I)
_cod_data_source_file om000830l.cif
_cod_data_source_block han1230
_cod_original_cell_volume 1395.8(2)
_cod_original_sg_symbol_H-M P-1
_cod_database_code 4077233

loop_
_symmetry_equiv_pos_as_xyz
'x, y, z'
'-x, -y, -z'

loop_
_atom_site_label
_atom_site_type_symbol
_atom_site_fract_x
_atom_site_fract_y
_atom_site_fract_z
_atom_site_U_iso_or_equiv
_atom_site_adp_type
_atom_site_occupancy
_atom_site_symmetry_multiplicity
_atom_site_calc_flag
_atom_site_refinement_flags
Mo Mo 0.09922(2) 0.344657(18) 0.218182(15) 0.02802(8) Uani 1 1 d .
C1 C 0.0933(2) 0.1358(2) 0.21184(18) 0.0270(4) Uani 1 1 d .
C2 C 0.1310(3) 0.1490(2) 0.30155(18) 0.0284(4) Uani 1 1 d .
H2 H 0.0730 0.1337 0.3654 0.034 Uiso 1 1 calc R
C3 C 0.2384(3) 0.1806(2) 0.31535(18) 0.0279(4) Uani 1 1 d .
C4 C 0.3290(3) 0.2196(2) 0.23553(18) 0.0287(5) Uani 1 1 d .
H4 H 0.3895 0.2435 0.2595 0.034 Uiso 1 1 calc R
C5 C 0.3478(2) 0.2305(2) 0.12531(18) 0.0267(4) Uani 1 1 d .
C6 C 0.2686(3) 0.2049(2) 0.07176(18) 0.0293(5) Uani 1 1 d .
H6 H 0.2945 0.2151 -0.0019 0.035 Uiso 1 1 calc R
C7 C 0.1558(3) 0.1663(2) 0.11035(18) 0.0290(5) Uani 1 1 d .
H7 H 0.1150 0.1598 0.0586 0.035 Uiso 1 1 calc R
C8 C -0.0238(3) 0.0876(3) 0.2270(2) 0.0341(5) Uani 1 1 d .
C9 C 0.0414(5) -0.0580(4) 0.2387(7) 0.142(3) Uani 1 1 d .
H9A H -0.0334 -0.0892 0.2595 0.213 Uiso 1 1 calc R
H9B H 0.0908 -0.0782 0.2927 0.213 Uiso 1 1 calc R
H9C H 0.1098 -0.1028 0.1717 0.213 Uiso 1 1 calc R
C10 C -0.1476(6) 0.1517(7) 0.3223(5) 0.133(3) Uani 1 1 d .
H10A H -0.1848 0.2486 0.3195 0.200 Uiso 1 1 calc R
H10B H -0.1164 0.1236 0.3855 0.200 Uiso 1 1 calc R
H10C H -0.2227 0.1249 0.3244 0.200 Uiso 1 1 calc R
C11 C -0.0857(7) 0.1166(9) 0.1377(5) 0.149(4) Uani 1 1 d .
H11A H -0.1597 0.0847 0.1518 0.224 Uiso 1 1 calc R
H11B H -0.0104 0.0716 0.0731 0.224 Uiso 1 1 calc R
H11C H -0.1280 0.2128 0.1293 0.224 Uiso 1 1 calc R
C12 C 0.2542(3) 0.1701(3) 0.42776(19) 0.0362(5) Uani 1 1 d .
C13 C 0.1117(3) 0.2465(4) 0.5106(2) 0.0544(8) Uani 1 1 d .
H13A H 0.1259 0.2346 0.5805 0.082 Uiso 1 1 calc R
H13B H 0.0435 0.2127 0.5079 0.082 Uiso 1 1 calc R
H13C H 0.0743 0.3413 0.4965 0.082 Uiso 1 1 calc R
C14 C 0.3146(4) 0.0213(3) 0.4481(3) 0.0584(9) Uani 1 1 d .
H14A H 0.4051 -0.0265 0.3939 0.088 Uiso 1 1 calc R
H14B H 0.2464 -0.0128 0.4460 0.088 Uiso 1 1 calc R
H14C H 0.3307 0.0082 0.5174 0.088 Uiso 1 1 calc R
C15 C 0.3592(3) 0.2214(4) 0.4385(2) 0.0488(7) Uani 1 1 d .
H15A H 0.3263 0.3150 0.4212 0.073 Uiso 1 1 calc R
H15B H 0.4538 0.1690 0.3903 0.073 Uiso 1 1 calc R
H15C H 0.3646 0.2129 0.5109 0.073 Uiso 1 1 calc R
C16 C 0.4688(3) 0.2656(3) 0.0586(2) 0.0348(5) Uani 1 1 d .
C17 C 0.5271(4) 0.3215(4) 0.1244(3) 0.0544(8) Uani 1 1 d .
H17A H 0.6000 0.3461 0.0777 0.082 Uiso 1 1 calc R
H17B H 0.5695 0.2538 0.1710 0.082 Uiso 1 1 calc R
H17C H 0.4491 0.4002 0.1665 0.082 Uiso 1 1 calc R
C18 C 0.4228(4) 0.3665(3) -0.0235(3) 0.0526(8) Uani 1 1 d .
H18A H 0.3402 0.4475 0.0118 0.079 Uiso 1 1 calc R
H18B H 0.3972 0.3282 -0.0728 0.079 Uiso 1 1 calc R
H18C H 0.5018 0.3884 -0.0619 0.079 Uiso 1 1 calc R
C19 C 0.5879(3) 0.1344(3) 0.0019(3) 0.0586(9) Uani 1 1 d .
H19A H 0.6700 0.1495 -0.0405 0.088 Uiso 1 1 calc R
H19B H 0.5530 0.1011 -0.0438 0.088 Uiso 1 1 calc R
H19C H 0.6168 0.0689 0.0539 0.088 Uiso 1 1 calc R
C20 C -0.0426(4) 0.4447(3) 0.1378(3) 0.0503(7) Uani 1 1 d .
O20 O -0.1229(3) 0.4982(3) 0.0929(3) 0.0858(9) Uani 1 1 d .
C21 C -0.0701(3) 0.4328(3) 0.3455(2) 0.0445(6) Uani 1 1 d .
O21 O -0.1666(3) 0.4817(2) 0.4159(2) 0.0653(7) Uani 1 1 d .
C22 C 0.1254(4) 0.5136(3) 0.2177(3) 0.0592(9) Uani 1 1 d .
O22 O 0.1387(4) 0.6080(3) 0.2179(4) 0.1027(13) Uani 1 1 d .
B B -0.2792(4) 0.8399(4) 0.2174(2) 0.0463(8) Uani 1 1 d .
F1 F -0.3112(3) 0.9528(3) 0.2721(2) 0.0921(9) Uani 1 1 d .
F2 F -0.3963(3) 0.8505(3) 0.19074(18) 0.0817(7) Uani 1 1 d .
F3 F -0.1687(3) 0.8188(3) 0.12728(15) 0.0777(7) Uani 1 1 d .
F4 F -0.2410(4) 0.7347(3) 0.2803(2) 0.1005(9) Uani 1 1 d .
C23 C 0.4753(5) -0.3490(5) 0.3650(5) 0.0880(14) Uani 1 1 d .
H23A H 0.5219 -0.3014 0.3134 0.106 Uiso 1 1 calc R
H23B H 0.4784 -0.3314 0.4354 0.106 Uiso 1 1 calc R
Cl1 Cl 0.30027(18) -0.29230(18) 0.36520(19) 0.1395(7) Uani 1 1 d .
Cl2 Cl 0.5647(2) -0.51681(18) 0.3328(2) 0.1660(10) Uani 1 1 d .

loop_
_atom_site_aniso_label
_atom_site_aniso_U_11
_atom_site_aniso_U_22
_atom_site_aniso_U_33
_atom_site_aniso_U_23
_atom_site_aniso_U_13
_atom_site_aniso_U_12
Mo 0.03213(12) 0.02268(11) 0.03206(12) 0.00270(7) -0.01546(8) -0.01064(8)
C1 0.0291(11) 0.0239(10) 0.0303(11) 0.0008(8) -0.0115(9) -0.0116(9)
C2 0.0331(12) 0.0270(11) 0.0271(10) 0.0053(8) -0.0108(9) -0.0141(9)
C3 0.0325(11) 0.0253(10) 0.0263(10) 0.0023(8) -0.0135(9) -0.0099(9)
C4 0.0316(11) 0.0278(11) 0.0319(11) 0.0032(9) -0.0156(9) -0.0135(9)
C5 0.0297(11) 0.0230(10) 0.0300(11) 0.0049(8) -0.0110(9) -0.0129(9)
C6 0.0375(12) 0.0303(11) 0.0237(10) 0.0027(8) -0.0110(9) -0.0167(10)
C7 0.0356(12) 0.0285(11) 0.0293(11) 0.0005(9) -0.0147(9) -0.0160(10)
C8 0.0342(12) 0.0353(12) 0.0406(13) 0.0034(10) -0.0135(10) -0.0205(11)
C9 0.059(3) 0.039(2) 0.345(10) 0.018(4) -0.068(4) -0.032(2)
C10 0.094(4) 0.211(7) 0.119(4) -0.091(5) 0.048(3) -0.121(5)
C11 0.172(6) 0.295(9) 0.132(5) 0.134(6) -0.122(5) -0.205(7)
C12 0.0418(14) 0.0447(14) 0.0257(11) 0.0040(10) -0.0167(10) -0.0177(12)
C13 0.0492(17) 0.086(2) 0.0278(13) -0.0056(14) -0.0119(12) -0.0269(17)
C14 0.084(3) 0.0538(19) 0.0456(17) 0.0223(14) -0.0391(17) -0.0278(18)
C15 0.0528(17) 0.072(2) 0.0337(13) 0.0010(13) -0.0229(12) -0.0311(16)
C16 0.0374(13) 0.0339(12) 0.0399(13) 0.0107(10) -0.0134(11) -0.0216(11)
C17 0.061(2) 0.071(2) 0.0606(19) 0.0196(16) -0.0283(16) -0.0507(18)
C18 0.066(2) 0.0583(19) 0.0552(18) 0.0307(15) -0.0282(16) -0.0439(17)
C19 0.0422(16) 0.0496(18) 0.070(2) 0.0037(16) 0.0045(15) -0.0216(14)
C20 0.0513(17) 0.0426(16) 0.0521(17) 0.0061(13) -0.0282(14) -0.0081(13)
O20 0.0785(19) 0.0802(19) 0.089(2) 0.0154(16) -0.0618(17) -0.0041(15)
C21 0.0448(16) 0.0338(13) 0.0489(16) -0.0042(12) -0.0157(13) -0.0093(12)
O21 0.0563(14) 0.0541(14) 0.0577(14) -0.0163(11) 0.0017(12) -0.0077(11)
C22 0.0502(18) 0.0306(14) 0.096(3) -0.0001(15) -0.0245(18) -0.0146(13)
O22 0.085(2) 0.0367(13) 0.194(4) -0.0074(18) -0.037(2) -0.0328(14)
B 0.063(2) 0.062(2) 0.0306(14) 0.0054(14) -0.0195(14) -0.0390(18)
F1 0.0985(19) 0.0995(19) 0.0925(18) -0.0365(15) -0.0024(15) -0.0644(16)
F2 0.0806(16) 0.134(2) 0.0624(13) 0.0040(13) -0.0298(12) -0.0683(17)
F3 0.0772(15) 0.132(2) 0.0376(10) -0.0010(11) -0.0105(10) -0.0601(15)
F4 0.148(3) 0.101(2) 0.0617(14) 0.0358(14) -0.0493(16) -0.056(2)
C23 0.081(3) 0.080(3) 0.119(4) -0.010(3) -0.038(3) -0.041(3)
Cl1 0.0909(10) 0.1128(12) 0.223(2) -0.0084(13) -0.0743(13) -0.0302(9)
Cl2 0.1100(12) 0.1028(12) 0.284(3) -0.0745(15) -0.0921(16) -0.0077(10)

loop_
_atom_type_symbol
_atom_type_description
_atom_type_scat_dispersion_real
_atom_type_scat_dispersion_imag
_atom_type_scat_source
C C 0.0033 0.0016 'International Tables Vol C Tables 4.2.6.8 and 6.1.1.4'
H H 0.0000 0.0000 'International Tables Vol C Tables 4.2.6.8 and 6.1.1.4'
B B 0.0013 0.0007 'International Tables Vol C Tables 4.2.6.8 and 6.1.1.4'
O O 0.0106 0.0060 'International Tables Vol C Tables 4.2.6.8 and 6.1.1.4'
F F 0.0171 0.0103 'International Tables Vol C Tables 4.2.6.8 and 6.1.1.4'
Mo Mo -1.6832 0.6857 'International Tables Vol C Tables 4.2.6.8 and 6.1.1.4'
Cl Cl 0.1484 0.1585 'International Tables Vol C Tables 4.2.6.8 and 6.1.1.4'

loop_
_geom_angle_atom_site_label_1
_geom_angle_atom_site_label_2
_geom_angle_atom_site_label_3
_geom_angle
C20 Mo C21 83.82(13)
C20 Mo C22 86.04(14)
C21 Mo C22 85.05(14)
C20 Mo C2 127.89(12)
C21 Mo C2 85.78(10)
C22 Mo C2 143.47(13)
C20 Mo C7 83.57(11)
C21 Mo C7 129.78(11)
C22 Mo C7 141.89(13)
C2 Mo C7 65.23(8)
C20 Mo C4 154.54(12)
C21 Mo C4 120.87(10)
C22 Mo C4 89.84(11)
C2 Mo C4 65.23(8)
C7 Mo C4 84.30(8)
C20 Mo C6 93.33(11)
C21 Mo C6 165.16(10)
C22 Mo C6 109.34(13)
C2 Mo C6 84.51(8)
C7 Mo C6 35.42(8)
C4 Mo C6 64.43(8)
C20 Mo C1 97.36(11)
C21 Mo C1 99.74(10)
C22 Mo C1 174.37(11)
C2 Mo C1 35.18(8)
C7 Mo C1 34.98(8)
C4 Mo C1 85.17(8)
C6 Mo C1 66.10(8)
C20 Mo C3 163.13(12)
C21 Mo C3 94.42(10)
C22 Mo C3 110.57(12)
C2 Mo C3 35.33(8)
C7 Mo C3 84.75(8)
C4 Mo C3 34.46(8)
C6 Mo C3 84.08(8)
C1 Mo C3 66.32(8)
C20 Mo C5 119.69(11)
C21 Mo C5 155.15(10)
C22 Mo C5 88.50(11)
C2 Mo C5 85.23(8)
C7 Mo C5 65.71(8)
C4 Mo C5 34.99(8)
C6 Mo C5 34.30(8)
C1 Mo C5 85.92(8)
C3 Mo C5 65.54(8)
C7 C1 C2 123.3(2)
C7 C1 C8 118.8(2)
C2 C1 C8 118.0(2)
C7 C1 Mo 69.91(13)
C2 C1 Mo 69.60(12)
C8 C1 Mo 135.91(16)
C1 C2 C3 132.9(2)
C1 C2 Mo 75.22(13)
C3 C2 Mo 75.50(13)
C4 C3 C2 124.9(2)
C4 C3 C12 118.7(2)
C2 C3 C12 116.5(2)
C4 C3 Mo 71.24(13)
C2 C3 Mo 69.17(13)
C12 C3 Mo 137.04(16)
C3 C4 C5 132.4(2)
C3 C4 Mo 74.30(14)
C5 C4 Mo 74.39(13)
C6 C5 C4 124.7(2)
C6 C5 C16 117.0(2)
C4 C5 C16 118.2(2)
C6 C5 Mo 71.03(14)
C4 C5 Mo 70.63(13)
C16 C5 Mo 137.98(16)
C5 C6 C7 130.0(2)
C5 C6 Mo 74.67(13)
C7 C6 Mo 70.75(13)
C1 C7 C6 131.5(2)
C1 C7 Mo 75.11(13)
C6 C7 Mo 73.84(13)
C9 C8 C11 109.3(5)
C9 C8 C10 108.6(5)
C11 C8 C10 105.5(5)
C9 C8 C1 107.7(2)
C11 C8 C1 113.0(2)
C10 C8 C1 112.7(2)
C13 C12 C15 107.6(2)
C13 C12 C14 110.4(3)
C15 C12 C14 107.8(3)
C13 C12 C3 112.2(2)
C15 C12 C3 113.0(2)
C14 C12 C3 105.8(2)
C17 C16 C18 107.7(2)
C17 C16 C19 109.1(3)
C18 C16 C19 109.0(3)
C17 C16 C5 113.2(2)
C18 C16 C5 112.5(2)
C19 C16 C5 105.3(2)
O20 C20 Mo 178.2(3)
O21 C21 Mo 178.7(3)
O22 C22 Mo 179.4(4)
F1 B F4 108.3(3)
F1 B F3 110.3(3)
F4 B F3 109.8(3)
F1 B F2 110.5(3)
F4 B F2 108.9(3)
F3 B F2 109.0(2)
Cl2 C23 Cl1 109.6(3)

loop_
_geom_bond_atom_site_label_1
_geom_bond_atom_site_label_2
_geom_bond_distance
Mo C20 2.017(3)
Mo C21 2.021(3)
Mo C22 2.032(3)
Mo C2 2.303(2)
Mo C7 2.309(2)
Mo C4 2.347(2)
Mo C6 2.349(2)
Mo C1 2.376(2)
Mo C3 2.386(2)
Mo C5 2.396(2)
C1 C7 1.409(3)
C1 C2 1.416(3)
C1 C8 1.545(3)
C2 C3 1.425(3)
C3 C4 1.402(3)
C3 C12 1.551(3)
C4 C5 1.426(3)
C5 C6 1.400(3)
C5 C16 1.540(3)
C6 C7 1.417(3)
C8 C9 1.482(5)
C8 C11 1.487(5)
C8 C10 1.495(5)
C12 C13 1.529(4)
C12 C15 1.530(4)
C12 C14 1.534(4)
C16 C17 1.531(4)
C16 C18 1.533(4)
C16 C19 1.533(4)
C20 O20 1.131(4)
C21 O21 1.132(4)
C22 O22 1.127(4)
B F1 1.369(4)
B F4 1.370(4)
B F3 1.373(4)
B F2 1.379(4)
C23 Cl2 1.718(5)
C23 Cl1 1.725(5)

loop_
_geom_torsion_atom_site_label_1
_geom_torsion_atom_site_label_2
_geom_torsion_atom_site_label_3
_geom_torsion_atom_site_label_4
_geom_torsion
C20 Mo C1 C7 67.56(16)
C21 Mo C1 C7 152.51(15)
C22 Mo C1 C7 -59.4(13)
C2 Mo C1 C7 -139.4(2)
C4 Mo C1 C7 -86.96(14)
C6 Mo C1 C7 -22.83(13)
C3 Mo C1 C7 -116.91(15)
C5 Mo C1 C7 -51.87(14)
C20 Mo C1 C2 -153.06(16)
C21 Mo C1 C2 -68.10(16)
C22 Mo C1 C2 80.0(13)
C7 Mo C1 C2 139.4(2)
C4 Mo C1 C2 52.42(14)
C6 Mo C1 C2 116.55(15)
C3 Mo C1 C2 22.47(13)
C5 Mo C1 C2 87.51(14)
C20 Mo C1 C8 -43.5(3)
C21 Mo C1 C8 41.5(2)
C22 Mo C1 C8 -170.4(13)
C2 Mo C1 C8 109.6(3)
C7 Mo C1 C8 -111.1(3)
C4 Mo C1 C8 162.0(2)
C6 Mo C1 C8 -133.9(2)
C3 Mo C1 C8 132.0(2)
C5 Mo C1 C8 -162.9(2)
C7 C1 C2 C3 -6.2(4)
C8 C1 C2 C3 174.7(2)
Mo C1 C2 C3 -53.2(3)
C7 C1 C2 Mo 47.0(2)
C8 C1 C2 Mo -132.1(2)
C20 Mo C2 C1 34.7(2)
C21 Mo C2 C1 113.51(16)
C22 Mo C2 C1 -170.7(2)
C7 Mo C2 C1 -24.27(13)
C4 Mo C2 C1 -119.58(15)
C6 Mo C2 C1 -55.25(14)
C3 Mo C2 C1 -142.7(2)
C5 Mo C2 C1 -89.68(14)
C20 Mo C2 C3 177.45(15)
C21 Mo C2 C3 -103.74(15)
C22 Mo C2 C3 -27.9(3)
C7 Mo C2 C3 118.48(15)
C4 Mo C2 C3 23.17(13)
C6 Mo C2 C3 87.50(14)
C1 Mo C2 C3 142.7(2)
C5 Mo C2 C3 53.06(13)
C1 C2 C3 C4 6.3(4)
Mo C2 C3 C4 -46.8(2)
C1 C2 C3 C12 -173.7(2)
Mo C2 C3 C12 133.3(2)
C1 C2 C3 Mo 53.1(2)
C20 Mo C3 C4 133.9(4)
C21 Mo C3 C4 -142.84(15)
C22 Mo C3 C4 -56.47(18)
C2 Mo C3 C4 140.8(2)
C7 Mo C3 C4 87.57(14)
C6 Mo C3 C4 51.99(14)
C1 Mo C3 C4 118.46(15)
C5 Mo C3 C4 21.90(13)
C20 Mo C3 C2 -6.9(4)
C21 Mo C3 C2 76.32(15)
C22 Mo C3 C2 162.68(17)
C7 Mo C3 C2 -53.27(14)
C4 Mo C3 C2 -140.8(2)
C6 Mo C3 C2 -88.86(14)
C1 Mo C3 C2 -22.38(13)
C5 Mo C3 C2 -118.94(15)
C20 Mo C3 C12 -113.9(4)
C21 Mo C3 C12 -30.6(3)
C22 Mo C3 C12 55.8(3)
C2 Mo C3 C12 -106.9(3)
C7 Mo C3 C12 -160.2(3)
C4 Mo C3 C12 112.2(3)
C6 Mo C3 C12 164.2(3)
C1 Mo C3 C12 -129.3(3)
C5 Mo C3 C12 134.1(3)
C2 C3 C4 C5 -4.6(4)
C12 C3 C4 C5 175.4(2)
Mo C3 C4 C5 -50.6(3)
C2 C3 C4 Mo 46.0(2)
C12 C3 C4 Mo -134.0(2)
C20 Mo C4 C3 -150.9(3)
C21 Mo C4 C3 44.56(17)
C22 Mo C4 C3 128.70(17)
C2 Mo C4 C3 -23.71(13)
C7 Mo C4 C3 -89.02(14)
C6 Mo C4 C3 -119.68(15)
C1 Mo C4 C3 -53.90(13)
C5 Mo C4 C3 -143.7(2)
C20 Mo C4 C5 -7.2(3)
C21 Mo C4 C5 -171.75(14)
C22 Mo C4 C5 -87.61(17)
C2 Mo C4 C5 119.98(15)
C7 Mo C4 C5 54.66(13)
C6 Mo C4 C5 24.00(12)
C1 Mo C4 C5 89.79(13)
C3 Mo C4 C5 143.7(2)
C3 C4 C5 C6 2.0(4)
Mo C4 C5 C6 -48.5(2)
C3 C4 C5 C16 -174.6(2)
Mo C4 C5 C16 134.8(2)
C3 C4 C5 Mo 50.5(3)
C20 Mo C5 C6 -44.19(18)
C21 Mo C5 C6 156.4(2)
C22 Mo C5 C6 -128.77(17)
C2 Mo C5 C6 87.25(14)
C7 Mo C5 C6 22.31(13)
C4 Mo C5 C6 139.4(2)
C1 Mo C5 C6 51.96(14)
C3 Mo C5 C6 117.77(15)
C20 Mo C5 C4 176.44(15)
C21 Mo C5 C4 17.0(3)
C22 Mo C5 C4 91.86(17)
C2 Mo C5 C4 -52.12(13)
C7 Mo C5 C4 -117.06(15)
C6 Mo C5 C4 -139.4(2)
C1 Mo C5 C4 -87.40(13)
C3 Mo C5 C4 -21.60(13)
C20 Mo C5 C16 65.4(3)
C21 Mo C5 C16 -94.0(3)
C22 Mo C5 C16 -19.2(3)
C2 Mo C5 C16 -163.1(2)
C7 Mo C5 C16 131.9(3)
C4 Mo C5 C16 -111.0(3)
C6 Mo C5 C16 109.6(3)
C1 Mo C5 C16 161.6(2)
C3 Mo C5 C16 -132.6(3)
C4 C5 C6 C7 0.9(4)
C16 C5 C6 C7 177.6(2)
Mo C5 C6 C7 -47.4(2)
C4 C5 C6 Mo 48.3(2)
C16 C5 C6 Mo -134.95(19)
C20 Mo C6 C5 142.65(16)
C21 Mo C6 C5 -139.0(4)
C22 Mo C6 C5 55.69(17)
C2 Mo C6 C5 -89.58(14)
C7 Mo C6 C5 -143.3(2)
C4 Mo C6 C5 -24.45(13)
C1 Mo C6 C5 -120.76(15)
C3 Mo C6 C5 -54.07(14)
C20 Mo C6 C7 -74.01(17)
C21 Mo C6 C7 4.4(4)
C22 Mo C6 C7 -160.98(16)
C2 Mo C6 C7 53.75(14)
C4 Mo C6 C7 118.88(15)
C1 Mo C6 C7 22.57(13)
C3 Mo C6 C7 89.27(14)
C5 Mo C6 C7 143.3(2)
C2 C1 C7 C6 4.8(4)
C8 C1 C7 C6 -176.1(2)
Mo C1 C7 C6 51.7(2)
C2 C1 C7 Mo -46.9(2)
C8 C1 C7 Mo 132.2(2)
C5 C6 C7 C1 -3.4(4)
Mo C6 C7 C1 -52.2(3)
C5 C6 C7 Mo 48.8(2)
C20 Mo C7 C1 -112.71(17)
C21 Mo C7 C1 -36.29(19)
C22 Mo C7 C1 172.14(18)
C2 Mo C7 C1 24.40(13)
C4 Mo C7 C1 89.72(14)
C6 Mo C7 C1 142.3(2)
C3 Mo C7 C1 55.10(14)
C5 Mo C7 C1 120.59(15)
C20 Mo C7 C6 105.04(17)
C21 Mo C7 C6 -178.54(15)
C22 Mo C7 C6 29.9(2)
C2 Mo C7 C6 -117.85(15)
C4 Mo C7 C6 -52.54(14)
C1 Mo C7 C6 -142.3(2)
C3 Mo C7 C6 -87.16(14)
C5 Mo C7 C6 -21.66(13)
C7 C1 C8 C9 103.9(4)
C2 C1 C8 C9 -77.0(4)
Mo C1 C8 C9 -165.9(4)
C7 C1 C8 C11 -16.9(5)
C2 C1 C8 C11 162.3(4)
Mo C1 C8 C11 73.4(5)
C7 C1 C8 C10 -136.3(4)
C2 C1 C8 C10 42.8(5)
Mo C1 C8 C10 -46.1(5)
C4 C3 C12 C13 128.7(3)
C2 C3 C12 C13 -51.3(3)
Mo C3 C12 C13 35.9(4)
C4 C3 C12 C15 6.8(3)
C2 C3 C12 C15 -173.2(2)
Mo C3 C12 C15 -86.0(3)
C4 C3 C12 C14 -110.9(3)
C2 C3 C12 C14 69.1(3)
Mo C3 C12 C14 156.3(2)
C6 C5 C16 C17 167.2(2)
C4 C5 C16 C17 -15.8(3)
Mo C5 C16 C17 76.1(3)
C6 C5 C16 C18 44.9(3)
C4 C5 C16 C18 -138.2(3)
Mo C5 C16 C18 -46.2(3)
C6 C5 C16 C19 -73.7(3)
C4 C5 C16 C19 103.2(3)
Mo C5 C16 C19 -164.8(2)
C21 Mo C20 O20 -89(11)
C22 Mo C20 O20 -174(100)
C2 Mo C20 O20 -9(11)
C7 Mo C20 O20 42(11)
C4 Mo C20 O20 104(11)
C6 Mo C20 O20 76(11)
C1 Mo C20 O20 10(11)
C3 Mo C20 O20 -4(11)
C5 Mo C20 O20 100(11)
C20 Mo C21 O21 42(13)
C22 Mo C21 O21 128(13)
C2 Mo C21 O21 -87(13)
C7 Mo C21 O21 -35(13)
C4 Mo C21 O21 -145(13)
C6 Mo C21 O21 -38(13)
C1 Mo C21 O21 -55(13)
C3 Mo C21 O21 -121(13)
C5 Mo C21 O21 -156(13)
C20 Mo C22 O22 54(38)
C21 Mo C22 O22 -30(38)
C2 Mo C22 O22 -106(38)
C7 Mo C22 O22 128(38)
C4 Mo C22 O22 -151(38)
C6 Mo C22 O22 146(38)
C1 Mo C22 O22 -179(100)
C3 Mo C22 O22 -123(38)
C5 Mo C22 O22 174(100)
